data_7027305
loop_
_publ_author_name
'Clegg, William'
'Doherty, Simon'
'Izod, Keith'
'Kagerer, Hartmut'
'O&#x2019;Shaughnessy, Paul'
'Sheffield, Joanne M.'

_publ_section_title
;
 Monomeric alkali metal complexes of a sterically demanding,
 donor-functionalised secondary phosphide ligand
;
_journal_issue 11
_journal_name_full 'Journal of the Chemical Society, Dalton Transactions'
_journal_page_first 1825
_journal_paper_doi 10.1039/a900869a
_journal_year 1999
_chemical_formula_sum 'C24 H47 Li N O2 P Si2'
_chemical_formula_weight 475.72
_chemical_name_systematic
;
 ?
;
_space_group_IT_number 2
_symmetry_cell_setting triclinic
_symmetry_space_group_name_Hall '-P 1'
_symmetry_space_group_name_H-M 'P -1'
_atom_sites_solution_hydrogens geom
_atom_sites_solution_primary direct
_atom_sites_solution_secondary difmap
_audit_creation_method SHELXL-97
_cell_angle_alpha 95.503(3)
_cell_angle_beta 90.037(4)
_cell_angle_gamma 99.812(4)
_cell_formula_units_Z 4
_cell_length_a 11.0847(15)
_cell_length_b 15.223(2)
_cell_length_c 17.755(3)
_cell_measurement_reflns_used 7537
_cell_measurement_temperature 160(2)
_cell_measurement_theta_max 27.96
_cell_measurement_theta_min 1.86
_cell_volume 2938.1(7)
_computing_cell_refinement 'Siemens SMART'
_computing_data_collection 'Siemens SMART'
_computing_data_reduction 'Siemens SAINT'
_computing_molecular_graphics 'Siemens SHELXTL'
_computing_publication_material 'SHELXTL and local programs'
_computing_structure_refinement 'Siemens SHELXTL'
_computing_structure_solution 'Siemens SHELXTL'
_diffrn_ambient_temperature 160(2)
_diffrn_measured_fraction_theta_full 0.858
_diffrn_measured_fraction_theta_max 0.858
_diffrn_measurement_device_type 'Siemens SMART CCD diffractometer'
_diffrn_measurement_method '\w rotation with narrow frames'
_diffrn_radiation_monochromator graphite
_diffrn_radiation_source 'fine-focus sealed tube'
_diffrn_radiation_type MoK\a
_diffrn_radiation_wavelength 0.71073
_diffrn_reflns_av_R_equivalents 0.0617
_diffrn_reflns_av_sigmaI/netI 0.1608
_diffrn_reflns_limit_h_max 13
_diffrn_reflns_limit_h_min -14
_diffrn_reflns_limit_k_max 19
_diffrn_reflns_limit_k_min -19
_diffrn_reflns_limit_l_max 23
_diffrn_reflns_limit_l_min -23
_diffrn_reflns_number 20997
_diffrn_reflns_theta_full 28.39
_diffrn_reflns_theta_max 28.39
_diffrn_reflns_theta_min 1.15
_diffrn_standards_decay_% 0
_diffrn_standards_number 0
_exptl_absorpt_coefficient_mu 0.194
_exptl_absorpt_correction_T_max 0.589
_exptl_absorpt_correction_T_min 0.173
_exptl_absorpt_correction_type empirical
_exptl_crystal_colour yellow
_exptl_crystal_density_diffrn 1.075
_exptl_crystal_density_method 'not measured'
_exptl_crystal_description prism
_exptl_crystal_F_000 1040
_exptl_crystal_size_max 0.44
_exptl_crystal_size_mid 0.30
_exptl_crystal_size_min 0.22
_refine_diff_density_max 0.765
_refine_diff_density_min -0.835
_refine_diff_density_rms 0.106
_refine_ls_extinction_coef 0.0007(8)
_refine_ls_extinction_expression Fc^*^=kFc[1+0.001xFc^2^\l^3^/sin(2\q)]^-1/4^
_refine_ls_extinction_method SHELXL
_refine_ls_goodness_of_fit_ref 0.917
_refine_ls_hydrogen_treatment mixed
_refine_ls_matrix_type full
_refine_ls_number_parameters 671
_refine_ls_number_reflns 12641
_refine_ls_number_restraints 343
_refine_ls_restrained_S_all 0.920
_refine_ls_R_factor_all 0.1819
_refine_ls_R_factor_gt 0.0884
_refine_ls_shift/su_max 0.005
_refine_ls_shift/su_mean 0.000
_refine_ls_structure_factor_coef Fsqd
_refine_ls_weighting_details 'w=1/[\s^2^(Fo^2^)+(0.1229P)^2^+0.0000P] where P=(Fo^2^+2Fc^2^)/3'
_refine_ls_weighting_scheme calc
_refine_ls_wR_factor_gt 0.2015
_refine_ls_wR_factor_ref 0.2450
_reflns_number_gt 5664
_reflns_number_total 12641
_reflns_threshold_expression >2sigma(I)
_cod_data_source_file 900869asup1.cif
_cod_data_source_block compound_2
_cod_depositor_comments
;
The following automatic conversions were performed:

'_refine_ls_weighting_scheme' value 'calc
w=1/[\s^2^(Fo^2^)+(0.1229P)^2^+0.0000P] where P=(Fo^2^+2Fc^2^)/3' was
changed to 'calc'. New tag '_refine_ls_weighting_details' was
created. The value of the new tag was set to
'w=1/[\s^2^(Fo^2^)+(0.1229P)^2^+0.0000P] where P=(Fo^2^+2Fc^2^)/3'.

Automatic conversion script
Id: cif_fix_values 3143 2015-03-26 13:38:13Z robertas 
;
_cod_database_code 7027305

loop_
_symmetry_equiv_pos_as_xyz
'x, y, z'
'-x, -y, -z'

loop_
_atom_site_label
_atom_site_type_symbol
_atom_site_fract_x
_atom_site_fract_y
_atom_site_fract_z
_atom_site_U_iso_or_equiv
_atom_site_adp_type
_atom_site_occupancy
_atom_site_calc_flag
_atom_site_refinement_flags
_atom_site_disorder_assembly
_atom_site_disorder_group
Li1 Li 0.1773(7) 0.1791(5) 0.6133(4) 0.0390(19) Uani 1 d . . .
Li2 Li 0.6111(7) 0.8138(5) -0.1072(4) 0.0389(19) Uani 1 d . . .
P1 P 0.05644(11) 0.21448(8) 0.50220(7) 0.0332(3) Uani 1 d . . .
P2 P 0.47122(10) 0.77944(8) 0.00297(7) 0.0311(3) Uani 1 d . . .
Si1 Si -0.13289(13) 0.30552(9) 0.59396(8) 0.0415(4) Uani 1 d . . .
Si2 Si -0.10988(12) 0.31507(9) 0.41429(8) 0.0365(3) Uani 1 d . . .
Si3 Si 0.23762(13) 0.71001(9) -0.09394(8) 0.0405(4) Uani 1 d . . .
Si4 Si 0.23693(12) 0.69813(9) 0.08548(8) 0.0388(4) Uani 1 d . . .
N1 N 0.2782(4) 0.0960(3) 0.5450(2) 0.0496(11) Uani 1 d . . .
N2 N 0.7633(3) 0.8723(2) -0.0386(2) 0.0364(9) Uani 1 d . . .
C1 C -0.0348(4) 0.3094(3) 0.5079(2) 0.0329(11) Uani 1 d . . .
H1 H 0.0267 0.3657 0.5169 0.039 Uiso 1 calc R . .
C2 C -0.1487(6) 0.4285(4) 0.4064(3) 0.0698(18) Uani 1 d . . .
H2A H -0.2130 0.4390 0.4423 0.084 Uiso 1 calc R . .
H2B H -0.1778 0.4320 0.3548 0.084 Uiso 1 calc R . .
H2C H -0.0756 0.4741 0.4178 0.084 Uiso 1 calc R . .
C3 C -0.2523(5) 0.2314(4) 0.4000(3) 0.0576(15) Uani 1 d . . .
H3A H -0.2338 0.1715 0.4047 0.069 Uiso 1 calc R . .
H3B H -0.2866 0.2335 0.3495 0.069 Uiso 1 calc R . .
H3C H -0.3117 0.2451 0.4383 0.069 Uiso 1 calc R . .
C4 C -0.0111(6) 0.2923(5) 0.3316(3) 0.081(2) Uani 1 d . . .
H4A H 0.0633 0.3378 0.3343 0.098 Uiso 1 calc R . .
H4B H -0.0561 0.2943 0.2845 0.098 Uiso 1 calc R . .
H4C H 0.0114 0.2329 0.3328 0.098 Uiso 1 calc R . .
C5 C -0.0346(5) 0.3293(4) 0.6821(3) 0.0626(16) Uani 1 d . . .
H5A H 0.0072 0.2785 0.6879 0.075 Uiso 1 calc R . .
H5B H -0.0861 0.3383 0.7261 0.075 Uiso 1 calc R . .
H5C H 0.0262 0.3835 0.6784 0.075 Uiso 1 calc R . .
C6 C -0.2312(5) 0.3946(4) 0.5983(3) 0.0646(17) Uani 1 d . . .
H6A H -0.1800 0.4526 0.5922 0.078 Uiso 1 calc R . .
H6B H -0.2715 0.3975 0.6474 0.078 Uiso 1 calc R . .
H6C H -0.2933 0.3803 0.5577 0.078 Uiso 1 calc R . .
C7 C -0.2362(5) 0.1961(4) 0.5986(3) 0.0597(16) Uani 1 d . . .
H7A H -0.3016 0.1895 0.5602 0.072 Uiso 1 calc R . .
H7B H -0.2723 0.1940 0.6489 0.072 Uiso 1 calc R . .
H7C H -0.1893 0.1473 0.5890 0.072 Uiso 1 calc R . .
C8 C 0.2045(4) 0.2651(3) 0.4688(2) 0.0310(10) Uani 1 d . . .
C9 C 0.2402(4) 0.3556(3) 0.4576(3) 0.0415(12) Uani 1 d . . .
H9 H 0.1814 0.3941 0.4656 0.050 Uiso 1 calc R . .
C10 C 0.3567(5) 0.3923(4) 0.4354(3) 0.0511(14) Uani 1 d . . .
H10 H 0.3768 0.4546 0.4302 0.061 Uiso 1 calc R . .
C11 C 0.4447(5) 0.3364(4) 0.4207(3) 0.0534(15) Uani 1 d . . .
H11 H 0.5246 0.3599 0.4049 0.064 Uiso 1 calc R . .
C12 C 0.4119(4) 0.2477(4) 0.4298(3) 0.0466(13) Uani 1 d . . .
H12 H 0.4707 0.2096 0.4198 0.056 Uiso 1 calc R . .
C13 C 0.2963(4) 0.2104(3) 0.4532(3) 0.0359(11) Uani 1 d . . .
C14 C 0.2672(5) 0.1128(3) 0.4652(3) 0.0447(13) Uani 1 d . . .
H14A H 0.1826 0.0886 0.4467 0.054 Uiso 1 calc R . .
H14B H 0.3233 0.0802 0.4347 0.054 Uiso 1 calc R . .
C15 C 0.4084(7) 0.1165(5) 0.5701(3) 0.088(2) Uani 1 d . . .
H15A H 0.4152 0.1020 0.6224 0.105 Uiso 1 calc R . .
H15B H 0.4397 0.1803 0.5674 0.105 Uiso 1 calc R . .
H15C H 0.4564 0.0807 0.5372 0.105 Uiso 1 calc R . .
C16 C 0.2277(8) 0.0028(4) 0.5524(4) 0.106(3) Uani 1 d . . .
H16A H 0.2726 -0.0358 0.5200 0.127 Uiso 1 calc R . .
H16B H 0.1411 -0.0091 0.5370 0.127 Uiso 1 calc R . .
H16C H 0.2355 -0.0095 0.6052 0.127 Uiso 1 calc R . .
O4 O 0.5792(3) 0.9044(2) -0.17443(18) 0.0456(9) Uani 1 d D . .
C45 C 0.5649(6) 0.8870(4) -0.2548(3) 0.0630(16) Uani 1 d DU . .
H45A H 0.5052 0.8315 -0.2682 0.076 Uiso 1 calc R . .
H45B H 0.6442 0.8798 -0.2781 0.076 Uiso 1 calc R . .
C46 C 0.5194(7) 0.9668(5) -0.2826(3) 0.083(2) Uani 1 d DU . .
H46A H 0.5880 1.0108 -0.2993 0.100 Uiso 1 calc R . .
H46B H 0.4595 0.9479 -0.3249 0.100 Uiso 1 calc R . .
C47 C 0.4598(6) 1.0049(4) -0.2136(3) 0.0705(18) Uani 1 d DU . .
H47A H 0.4621 1.0701 -0.2144 0.085 Uiso 1 calc R . .
H47B H 0.3736 0.9751 -0.2103 0.085 Uiso 1 calc R . .
C48 C 0.5347(5) 0.9862(3) -0.1491(3) 0.0592(15) Uani 1 d DU . .
H48A H 0.6039 1.0360 -0.1369 0.071 Uiso 1 calc R . .
H48B H 0.4842 0.9782 -0.1035 0.071 Uiso 1 calc R . .
O1 O 0.2875(4) 0.2737(2) 0.6717(2) 0.0604(11) Uani 1 d D . .
C17 C 0.3768(8) 0.2849(6) 0.7270(5) 0.049(3) Uani 0.560(7) d PDU A 1
H17A H 0.4172 0.2316 0.7254 0.058 Uiso 0.560(7) calc PR A 1
H17B H 0.3416 0.2947 0.7777 0.058 Uiso 0.560(7) calc PR A 1
C18 C 0.4656(11) 0.3653(9) 0.7098(8) 0.105(5) Uani 0.560(7) d PDU A 1
H18A H 0.4893 0.4056 0.7565 0.126 Uiso 0.560(7) calc PR A 1
H18B H 0.5404 0.3474 0.6871 0.126 Uiso 0.560(7) calc PR A 1
C19 C 0.4024(13) 0.4105(11) 0.6560(11) 0.101(6) Uani 0.560(7) d PDU A 1
H19A H 0.4379 0.4042 0.6051 0.121 Uiso 0.560(7) calc PR A 1
H19B H 0.4091 0.4750 0.6730 0.121 Uiso 0.560(7) calc PR A 1
C20 C 0.2728(10) 0.3655(6) 0.6547(8) 0.080(4) Uani 0.560(7) d PDU A 1
H20A H 0.2336 0.3647 0.6044 0.096 Uiso 0.560(7) calc PR A 1
H20B H 0.2248 0.3942 0.6939 0.096 Uiso 0.560(7) calc PR A 1
C17A C 0.2874(11) 0.3128(6) 0.7454(5) 0.046(3) Uani 0.440(7) d PDU A 2
H17C H 0.3492 0.2932 0.7772 0.055 Uiso 0.440(7) calc PR A 2
H17D H 0.2058 0.2984 0.7682 0.055 Uiso 0.440(7) calc PR A 2
C18A C 0.3204(13) 0.4128(7) 0.7353(7) 0.065(4) Uani 0.440(7) d PDU A 2
H18C H 0.2479 0.4425 0.7423 0.078 Uiso 0.440(7) calc PR A 2
H18D H 0.3855 0.4428 0.7718 0.078 Uiso 0.440(7) calc PR A 2
C19A C 0.364(2) 0.4151(10) 0.6566(11) 0.092(6) Uani 0.440(7) d PDU A 2
H19C H 0.4360 0.4631 0.6534 0.110 Uiso 0.440(7) calc PR A 2
H19D H 0.2988 0.4250 0.6221 0.110 Uiso 0.440(7) calc PR A 2
C20A C 0.3989(11) 0.3238(9) 0.6371(8) 0.068(4) Uani 0.440(7) d PDU A 2
H20C H 0.4029 0.3079 0.5819 0.082 Uiso 0.440(7) calc PR A 2
H20D H 0.4761 0.3171 0.6623 0.082 Uiso 0.440(7) calc PR A 2
O2 O 0.0916(3) 0.1035(2) 0.6878(2) 0.0559(10) Uani 1 d . . .
C21 C -0.0332(13) 0.0613(13) 0.6820(11) 0.066(4) Uani 0.61(3) d PU B 1
H21A H -0.0856 0.1072 0.6942 0.080 Uiso 0.61(3) calc PR B 1
H21B H -0.0519 0.0358 0.6291 0.080 Uiso 0.61(3) calc PR B 1
C22 C -0.0620(18) -0.0050(15) 0.7287(12) 0.082(5) Uani 0.61(3) d PU B 1
H22A H -0.0574 -0.0644 0.7020 0.098 Uiso 0.61(3) calc PR B 1
H22B H -0.1449 -0.0057 0.7496 0.098 Uiso 0.61(3) calc PR B 1
C23 C 0.0353(19) 0.0211(12) 0.7897(10) 0.069(5) Uani 0.61(3) d PU B 1
H23A H -0.0002 0.0443 0.8372 0.082 Uiso 0.61(3) calc PR B 1
H23B H 0.0729 -0.0311 0.7998 0.082 Uiso 0.61(3) calc PR B 1
C21A C -0.005(2) 0.0225(17) 0.6620(13) 0.061(5) Uani 0.39(3) d PU B 2
H21C H -0.0833 0.0412 0.6500 0.073 Uiso 0.39(3) calc PR B 2
H21D H 0.0224 -0.0112 0.6164 0.073 Uiso 0.39(3) calc PR B 2
C22A C -0.017(3) -0.0280(18) 0.721(2) 0.075(6) Uani 0.39(3) d PU B 2
H22C H -0.0226 -0.0919 0.7016 0.090 Uiso 0.39(3) calc PR B 2
H22D H -0.0940 -0.0211 0.7472 0.090 Uiso 0.39(3) calc PR B 2
C23A C 0.080(3) -0.004(2) 0.771(2) 0.076(7) Uani 0.39(3) d PU B 2
H23C H 0.1434 -0.0415 0.7596 0.092 Uiso 0.39(3) calc PR B 2
H23D H 0.0525 -0.0103 0.8235 0.092 Uiso 0.39(3) calc PR B 2
C24 C 0.1284(6) 0.0923(4) 0.7608(3) 0.0688(19) Uani 1 d . . .
H24A H 0.1334 0.1491 0.7938 0.083 Uiso 1 calc R C 1
H24B H 0.2101 0.0741 0.7600 0.083 Uiso 1 calc R C 1
C25 C 0.3221(4) 0.6963(3) -0.0059(2) 0.0314(10) Uani 1 d . . .
H25 H 0.3460 0.6357 -0.0139 0.038 Uiso 1 calc R . .
C26 C 0.0770(5) 0.6442(4) -0.0980(3) 0.0631(17) Uani 1 d . . .
H26A H 0.0801 0.5805 -0.0961 0.076 Uiso 1 calc R . .
H26B H 0.0364 0.6526 -0.1452 0.076 Uiso 1 calc R . .
H26C H 0.0311 0.6654 -0.0548 0.076 Uiso 1 calc R . .
C27 C 0.2262(5) 0.8289(3) -0.1053(3) 0.0556(15) Uani 1 d . . .
H27A H 0.1718 0.8503 -0.0668 0.067 Uiso 1 calc R . .
H27B H 0.1930 0.8329 -0.1558 0.067 Uiso 1 calc R . .
H27C H 0.3077 0.8659 -0.0992 0.067 Uiso 1 calc R . .
C28 C 0.3153(5) 0.6665(4) -0.1800(3) 0.0625(16) Uani 1 d . . .
H28A H 0.3990 0.6998 -0.1817 0.075 Uiso 1 calc R . .
H28B H 0.2697 0.6742 -0.2255 0.075 Uiso 1 calc R . .
H28C H 0.3179 0.6028 -0.1777 0.075 Uiso 1 calc R . .
C29 C 0.3401(5) 0.7113(4) 0.1707(3) 0.0532(15) Uani 1 d . . .
H29A H 0.3759 0.6570 0.1728 0.064 Uiso 1 calc R . .
H29B H 0.2928 0.7210 0.2164 0.064 Uiso 1 calc R . .
H29C H 0.4056 0.7628 0.1675 0.064 Uiso 1 calc R . .
C30 C 0.1243(5) 0.5918(3) 0.0892(3) 0.0559(15) Uani 1 d . . .
H30A H 0.0611 0.5878 0.0498 0.067 Uiso 1 calc R . .
H30B H 0.0861 0.5916 0.1390 0.067 Uiso 1 calc R . .
H30C H 0.1669 0.5404 0.0808 0.067 Uiso 1 calc R . .
C31 C 0.1526(5) 0.7956(3) 0.0957(3) 0.0542(15) Uani 1 d . . .
H31A H 0.2114 0.8516 0.0971 0.065 Uiso 1 calc R . .
H31B H 0.1065 0.7945 0.1428 0.065 Uiso 1 calc R . .
H31C H 0.0959 0.7915 0.0527 0.065 Uiso 1 calc R . .
C32 C 0.5790(4) 0.7146(3) 0.0386(2) 0.0304(10) Uani 1 d . . .
C33 C 0.5509(4) 0.6235(3) 0.0519(3) 0.0381(12) Uani 1 d . . .
H33 H 0.4685 0.5938 0.0456 0.046 Uiso 1 calc R . .
C34 C 0.6383(5) 0.5754(3) 0.0739(3) 0.0479(13) Uani 1 d . . .
H34 H 0.6151 0.5141 0.0821 0.057 Uiso 1 calc R . .
C35 C 0.7590(5) 0.6165(4) 0.0839(3) 0.0580(15) Uani 1 d . . .
H35 H 0.8200 0.5835 0.0971 0.070 Uiso 1 calc R . .
C36 C 0.7894(4) 0.7068(4) 0.0743(3) 0.0470(13) Uani 1 d . . .
H36 H 0.8715 0.7360 0.0837 0.056 Uiso 1 calc R . .
C37 C 0.7037(4) 0.7561(3) 0.0514(3) 0.0371(11) Uani 1 d . . .
C38 C 0.7445(4) 0.8532(3) 0.0411(3) 0.0424(12) Uani 1 d . . .
H38A H 0.6825 0.8875 0.0631 0.051 Uiso 1 calc R . .
H38B H 0.8222 0.8748 0.0698 0.051 Uiso 1 calc R . .
C39 C 0.7866(5) 0.9697(3) -0.0419(3) 0.0515(14) Uani 1 d . . .
H39A H 0.8602 0.9961 -0.0117 0.062 Uiso 1 calc R . .
H39B H 0.7164 0.9950 -0.0215 0.062 Uiso 1 calc R . .
H39C H 0.7988 0.9829 -0.0945 0.062 Uiso 1 calc R . .
C40 C 0.8729(4) 0.8369(3) -0.0671(3) 0.0486(14) Uani 1 d . . .
H40A H 0.8877 0.8512 -0.1193 0.058 Uiso 1 calc R . .
H40B H 0.8595 0.7718 -0.0656 0.058 Uiso 1 calc R . .
H40C H 0.9442 0.8644 -0.0352 0.058 Uiso 1 calc R . .
O3 O 0.6520(3) 0.7087(2) -0.16838(18) 0.0479(9) Uani 1 d . . .
C41 C 0.645(5) 0.632(3) -0.125(2) 0.077(3) Uani 0.286(18) d PU D 1
H41A H 0.6871 0.6521 -0.0754 0.092 Uiso 0.286(18) calc PR D 1
H41B H 0.5577 0.6098 -0.1147 0.092 Uiso 0.286(18) calc PR D 1
C42 C 0.686(3) 0.5760(17) -0.1537(19) 0.078(2) Uani 0.286(18) d PU D 1
H42A H 0.6191 0.5253 -0.1673 0.093 Uiso 0.286(18) calc PR D 1
H42B H 0.7396 0.5563 -0.1162 0.093 Uiso 0.286(18) calc PR D 1
C43 C 0.751(4) 0.590(2) -0.2150(16) 0.077(2) Uani 0.286(18) d PU D 1
H43A H 0.7221 0.5440 -0.2573 0.092 Uiso 0.286(18) calc PR D 1
H43B H 0.8394 0.5902 -0.2052 0.092 Uiso 0.286(18) calc PR D 1
C41A C 0.6203(19) 0.6226(12) -0.1394(10) 0.076(2) Uani 0.714(18) d PU D 2
H41C H 0.6670 0.6216 -0.0921 0.092 Uiso 0.714(18) calc PR D 2
H41D H 0.5318 0.6106 -0.1283 0.092 Uiso 0.714(18) calc PR D 2
C42A C 0.6489(12) 0.5572(7) -0.1947(8) 0.079(2) Uani 0.714(18) d PU D 2
H42C H 0.5759 0.5309 -0.2266 0.095 Uiso 0.714(18) calc PR D 2
H42D H 0.6787 0.5087 -0.1707 0.095 Uiso 0.714(18) calc PR D 2
C43A C 0.7447(14) 0.6034(7) -0.2403(7) 0.074(2) Uani 0.714(18) d PU D 2
H43C H 0.7371 0.5774 -0.2938 0.089 Uiso 0.714(18) calc PR D 2
H43D H 0.8270 0.5995 -0.2206 0.089 Uiso 0.714(18) calc PR D 2
C44 C 0.7244(6) 0.6966(4) -0.2336(3) 0.0710(17) Uani 1 d U . .
H44A H 0.8005 0.7415 -0.2329 0.085 Uiso 1 calc R E 1
H44B H 0.6781 0.6953 -0.2815 0.085 Uiso 1 calc R E 1

loop_
_atom_site_aniso_label
_atom_site_aniso_U_11
_atom_site_aniso_U_22
_atom_site_aniso_U_33
_atom_site_aniso_U_23
_atom_site_aniso_U_13
_atom_site_aniso_U_12
Li1 0.046(5) 0.037(4) 0.038(5) 0.002(4) 0.009(4) 0.019(4)
Li2 0.040(5) 0.046(5) 0.036(4) 0.001(4) 0.014(4) 0.024(4)
P1 0.0289(7) 0.0380(7) 0.0350(7) -0.0008(5) 0.0117(5) 0.0146(5)
P2 0.0241(6) 0.0342(6) 0.0382(7) 0.0008(5) 0.0128(5) 0.0151(5)
Si1 0.0389(8) 0.0487(8) 0.0397(8) -0.0039(6) 0.0181(6) 0.0202(6)
Si2 0.0299(8) 0.0426(8) 0.0408(8) 0.0026(6) 0.0076(6) 0.0175(6)
Si3 0.0328(8) 0.0449(8) 0.0462(9) 0.0025(7) 0.0030(6) 0.0146(6)
Si4 0.0329(8) 0.0391(8) 0.0459(8) -0.0002(6) 0.0199(6) 0.0129(6)
N1 0.066(3) 0.046(3) 0.046(3) -0.001(2) 0.008(2) 0.037(2)
N2 0.028(2) 0.036(2) 0.048(2) 0.0027(18) 0.0156(18) 0.0144(17)
C1 0.024(2) 0.038(3) 0.038(3) -0.002(2) 0.009(2) 0.0132(19)
C2 0.096(5) 0.050(4) 0.067(4) 0.008(3) -0.009(4) 0.022(3)
C3 0.049(4) 0.061(4) 0.063(4) 0.010(3) -0.012(3) 0.006(3)
C4 0.065(4) 0.149(7) 0.041(4) 0.010(4) 0.019(3) 0.050(4)
C5 0.069(4) 0.077(4) 0.043(3) -0.007(3) 0.020(3) 0.026(3)
C6 0.066(4) 0.073(4) 0.064(4) -0.004(3) 0.028(3) 0.043(3)
C7 0.058(4) 0.070(4) 0.052(3) 0.001(3) 0.027(3) 0.015(3)
C8 0.022(2) 0.040(3) 0.034(3) 0.000(2) 0.0059(19) 0.0171(19)
C9 0.029(3) 0.049(3) 0.052(3) 0.010(2) 0.017(2) 0.018(2)
C10 0.041(3) 0.050(3) 0.065(4) 0.011(3) 0.019(3) 0.012(2)
C11 0.025(3) 0.073(4) 0.063(4) 0.006(3) 0.020(3) 0.014(3)
C12 0.034(3) 0.066(4) 0.045(3) -0.001(3) 0.014(2) 0.027(3)
C13 0.028(3) 0.047(3) 0.037(3) -0.002(2) 0.007(2) 0.020(2)
C14 0.046(3) 0.053(3) 0.040(3) -0.008(2) 0.013(2) 0.028(2)
C15 0.102(6) 0.135(6) 0.052(4) 0.004(4) 0.002(4) 0.097(5)
C16 0.210(10) 0.042(4) 0.073(5) 0.001(3) 0.035(5) 0.046(5)
O4 0.059(2) 0.0404(19) 0.045(2) 0.0033(16) 0.0101(17) 0.0291(16)
C45 0.077(4) 0.074(4) 0.049(4) 0.010(3) 0.005(3) 0.041(3)
C46 0.110(6) 0.092(5) 0.067(4) 0.021(4) 0.007(4) 0.062(4)
C47 0.066(4) 0.075(4) 0.084(4) 0.015(4) 0.005(3) 0.045(3)
C48 0.061(4) 0.043(3) 0.080(4) -0.001(3) 0.015(3) 0.031(3)
O1 0.072(3) 0.050(2) 0.053(2) -0.0046(19) -0.001(2) -0.001(2)
C17 0.046(6) 0.055(6) 0.049(6) 0.002(5) -0.004(5) 0.019(4)
C18 0.062(8) 0.116(10) 0.134(11) 0.068(9) -0.037(7) -0.026(7)
C19 0.068(9) 0.106(11) 0.124(11) 0.060(8) -0.022(8) -0.024(8)
C20 0.062(7) 0.051(7) 0.130(10) 0.034(7) -0.026(7) 0.004(6)
C17A 0.046(8) 0.046(6) 0.047(7) -0.004(5) -0.006(6) 0.013(6)
C18A 0.065(9) 0.039(6) 0.090(9) -0.005(6) -0.005(7) 0.012(6)
C19A 0.088(14) 0.086(10) 0.112(11) 0.048(9) -0.006(10) 0.021(10)
C20A 0.040(8) 0.083(9) 0.074(9) -0.002(7) 0.009(7) -0.004(7)
O2 0.050(2) 0.068(3) 0.049(2) 0.018(2) -0.0040(18) 0.0023(19)
C21 0.053(8) 0.051(9) 0.098(10) 0.019(8) -0.012(6) 0.011(6)
C22 0.067(10) 0.091(11) 0.086(8) 0.020(8) 0.010(7) 0.005(8)
C23 0.080(12) 0.062(10) 0.060(8) 0.019(7) 0.011(6) -0.008(7)
C21A 0.070(12) 0.045(12) 0.067(11) 0.003(8) -0.007(8) 0.012(9)
C22A 0.070(14) 0.049(11) 0.106(12) 0.022(9) -0.005(11) -0.001(10)
C23A 0.077(17) 0.081(15) 0.081(17) 0.035(12) -0.008(11) 0.024(11)
C24 0.078(5) 0.079(5) 0.047(4) 0.019(3) -0.011(3) 0.000(4)
C25 0.024(2) 0.031(2) 0.040(3) -0.001(2) 0.011(2) 0.0106(18)
C26 0.044(4) 0.076(4) 0.069(4) 0.009(3) -0.010(3) 0.010(3)
C27 0.045(3) 0.056(3) 0.073(4) 0.013(3) 0.000(3) 0.023(3)
C28 0.068(4) 0.086(5) 0.037(3) -0.005(3) 0.003(3) 0.028(3)
C29 0.064(4) 0.056(3) 0.042(3) -0.001(3) 0.024(3) 0.019(3)
C30 0.051(4) 0.052(3) 0.063(4) 0.005(3) 0.023(3) 0.004(3)
C31 0.041(3) 0.056(3) 0.068(4) -0.008(3) 0.022(3) 0.023(3)
C32 0.028(3) 0.038(3) 0.027(2) -0.0010(19) 0.0091(19) 0.0132(19)
C33 0.030(3) 0.044(3) 0.043(3) 0.003(2) 0.012(2) 0.013(2)
C34 0.047(3) 0.044(3) 0.058(3) 0.010(3) 0.002(3) 0.022(3)
C35 0.044(4) 0.064(4) 0.076(4) 0.018(3) 0.002(3) 0.031(3)
C36 0.025(3) 0.056(3) 0.061(4) 0.006(3) 0.002(2) 0.012(2)
C37 0.031(3) 0.044(3) 0.038(3) -0.001(2) 0.004(2) 0.015(2)
C38 0.030(3) 0.055(3) 0.042(3) -0.003(2) 0.006(2) 0.012(2)
C39 0.040(3) 0.044(3) 0.071(4) 0.003(3) 0.007(3) 0.007(2)
C40 0.030(3) 0.059(3) 0.063(4) 0.008(3) 0.020(3) 0.022(2)
O3 0.058(2) 0.0410(19) 0.050(2) 0.0017(16) 0.0326(18) 0.0264(16)
C41 0.126(6) 0.048(4) 0.062(6) 0.001(4) 0.052(5) 0.034(4)
C42 0.127(5) 0.049(4) 0.063(5) 0.001(4) 0.049(5) 0.034(4)
C43 0.122(5) 0.051(4) 0.063(5) -0.002(4) 0.051(4) 0.038(4)
C41A 0.125(6) 0.047(4) 0.062(5) 0.002(4) 0.056(4) 0.033(4)
C42A 0.128(5) 0.050(3) 0.064(5) -0.001(3) 0.049(4) 0.033(3)
C43A 0.119(4) 0.051(3) 0.060(4) 0.002(3) 0.053(4) 0.041(3)
C44 0.113(4) 0.053(3) 0.053(3) -0.001(2) 0.050(3) 0.034(3)

loop_
_atom_type_symbol
_atom_type_description
_atom_type_scat_dispersion_real
_atom_type_scat_dispersion_imag
_atom_type_scat_source
C C 0.0033 0.0016 'International Tables Vol C Tables 4.2.6.8 and 6.1.1.4'
H H 0.0000 0.0000 'International Tables Vol C Tables 4.2.6.8 and 6.1.1.4'
Li Li -0.0003 0.0001 'International Tables Vol C Tables 4.2.6.8 and 6.1.1.4'
N N 0.0061 0.0033 'International Tables Vol C Tables 4.2.6.8 and 6.1.1.4'
O O 0.0106 0.0060 'International Tables Vol C Tables 4.2.6.8 and 6.1.1.4'
Si Si 0.0817 0.0704 'International Tables Vol C Tables 4.2.6.8 and 6.1.1.4'
P P 0.1023 0.0942 'International Tables Vol C Tables 4.2.6.8 and 6.1.1.4'

loop_
_geom_angle_atom_site_label_1
_geom_angle_atom_site_label_2
_geom_angle_atom_site_label_3
_geom_angle
O1 Li1 O2 105.9(4)
O1 Li1 N1 110.3(4)
O2 Li1 N1 106.2(4)
O1 Li1 P1 120.1(4)
O2 Li1 P1 118.9(4)
N1 Li1 P1 93.8(3)
O3 Li2 O4 109.7(4)
O3 Li2 N2 108.6(4)
O4 Li2 N2 107.1(4)
O3 Li2 P2 115.3(4)
O4 Li2 P2 119.7(3)
N2 Li2 P2 94.5(3)
C8 P1 C1 103.6(2)
C8 P1 Li1 84.9(2)
C1 P1 Li1 123.1(2)
C32 P2 C25 103.1(2)
C32 P2 Li2 89.6(2)
C25 P2 Li2 123.6(2)
C7 Si1 C1 113.5(2)
C7 Si1 C6 107.4(3)
C1 Si1 C6 111.1(2)
C7 Si1 C5 108.2(3)
C1 Si1 C5 110.3(2)
C6 Si1 C5 105.9(3)
C3 Si2 C2 108.3(3)
C3 Si2 C4 106.1(3)
C2 Si2 C4 106.1(3)
C3 Si2 C1 111.4(2)
C2 Si2 C1 111.3(2)
C4 Si2 C1 113.3(2)
C27 Si3 C25 113.3(2)
C27 Si3 C28 107.1(3)
C25 Si3 C28 110.7(2)
C27 Si3 C26 107.4(3)
C25 Si3 C26 112.1(2)
C28 Si3 C26 105.9(3)
C29 Si4 C30 107.6(2)
C29 Si4 C25 113.0(2)
C30 Si4 C25 110.6(2)
C29 Si4 C31 106.0(3)
C30 Si4 C31 109.0(2)
C25 Si4 C31 110.4(2)
C16 N1 C14 108.6(4)
C16 N1 C15 110.6(5)
C14 N1 C15 110.1(4)
C16 N1 Li1 109.1(4)
C14 N1 Li1 109.5(4)
C15 N1 Li1 109.0(4)
C39 N2 C38 108.9(4)
C39 N2 C40 107.9(4)
C38 N2 C40 109.0(4)
C39 N2 Li2 110.0(4)
C38 N2 Li2 111.6(3)
C40 N2 Li2 109.4(4)
Si2 C1 Si1 118.1(2)
Si2 C1 P1 110.5(2)
Si1 C1 P1 110.0(2)
C9 C8 C13 115.1(4)
C9 C8 P1 125.7(3)
C13 C8 P1 119.2(3)
C10 C9 C8 123.7(4)
C9 C10 C11 119.5(5)
C12 C11 C10 118.1(4)
C11 C12 C13 123.0(5)
C12 C13 C8 120.5(4)
C12 C13 C14 120.6(4)
C8 C13 C14 118.9(4)
N1 C14 C13 113.1(4)
C45 O4 C48 109.8(4)
C45 O4 Li2 123.7(4)
C48 O4 Li2 124.5(4)
O4 C45 C46 106.8(4)
C47 C46 C45 102.8(5)
C48 C47 C46 104.0(5)
O4 C48 C47 105.4(4)
C17 O1 C20 106.4(6)
C17A O1 C20A 105.0(7)
C17 O1 Li1 140.1(5)
C17A O1 Li1 133.5(6)
C20 O1 Li1 113.5(5)
C20A O1 Li1 121.5(6)
O1 C17 C18 105.3(7)
C19 C18 C17 106.0(8)
C18 C19 C20 105.5(9)
C19 C20 O1 100.7(8)
O1 C17A C18A 102.3(7)
C19A C18A C17A 104.2(9)
C18A C19A C20A 104.2(10)
O1 C20A C19A 94.7(9)
C24 O2 C21 104.7(7)
C24 O2 Li1 129.2(4)
C21 O2 Li1 125.1(7)
C21A O2 Li1 120.6(9)
C22 C21 O2 113.6(12)
C21 C22 C23 102.2(15)
C24 C23 C22 106.2(13)
C22A C21A O2 105.2(19)
C21A C22A C23A 112(2)
C22A C23A C24 105.0(19)
O2 C24 C23 107.3(9)
O2 C24 C23A 104.9(13)
Si3 C25 Si4 117.8(2)
Si3 C25 P2 109.7(2)
Si4 C25 P2 110.9(2)
C33 C32 C37 115.8(4)
C33 C32 P2 125.2(3)
C37 C32 P2 118.9(3)
C34 C33 C32 123.0(4)
C35 C34 C33 120.1(5)
C34 C35 C36 118.7(5)
C35 C36 C37 122.2(5)
C36 C37 C32 120.2(4)
C36 C37 C38 118.9(4)
C32 C37 C38 120.9(4)
N2 C38 C37 114.3(4)
C44 O3 C41 110(2)
C44 O3 Li2 134.3(4)
C41A O3 Li2 117.9(7)
C41 O3 Li2 111.6(18)
C42 C41 O3 113(4)
C41 C42 C43 119(3)
C42 C43 C44 102(2)
C42A C41A O3 108.0(12)
C41A C42A C43A 106.0(10)
C42A C43A C44 104.4(8)
O3 C44 C43A 107.3(6)
O3 C44 C43 94.9(10)

loop_
_geom_bond_atom_site_label_1
_geom_bond_atom_site_label_2
_geom_bond_distance
Li1 O1 1.938(9)
Li1 O2 1.973(8)
Li1 N1 2.124(9)
Li1 P1 2.535(8)
Li2 O3 1.965(8)
Li2 O4 1.983(8)
Li2 N2 2.097(9)
Li2 P2 2.535(7)
P1 C8 1.816(4)
P1 C1 1.895(4)
P2 C32 1.823(5)
P2 C25 1.900(4)
Si1 C7 1.862(5)
Si1 C1 1.875(4)
Si1 C6 1.875(5)
Si1 C5 1.877(6)
Si2 C3 1.852(5)
Si2 C2 1.868(6)
Si2 C4 1.873(5)
Si2 C1 1.874(5)
Si3 C27 1.866(5)
Si3 C25 1.868(5)
Si3 C28 1.875(5)
Si3 C26 1.885(5)
Si4 C29 1.870(5)
Si4 C30 1.875(5)
Si4 C25 1.878(4)
Si4 C31 1.879(5)
N1 C16 1.451(7)
N1 C14 1.474(6)
N1 C15 1.483(8)
N2 C39 1.467(6)
N2 C38 1.480(6)
N2 C40 1.482(5)
C8 C9 1.401(6)
C8 C13 1.432(6)
C9 C10 1.390(6)
C10 C11 1.409(7)
C11 C12 1.362(7)
C12 C13 1.391(6)
C13 C14 1.501(6)
O4 C45 1.429(6)
O4 C48 1.448(5)
C45 C46 1.515(7)
C46 C47 1.507(7)
C47 C48 1.491(7)
O1 C17 1.371(8)
O1 C17A 1.384(9)
O1 C20 1.492(9)
O1 C20A 1.501(10)
C17 C18 1.491(10)
C18 C19 1.472(12)
C19 C20 1.481(12)
C17A C18A 1.532(11)
C18A C19A 1.481(13)
C19A C20A 1.512(13)
O2 C24 1.393(6)
O2 C21 1.422(13)
O2 C21A 1.52(2)
C21 C22 1.36(2)
C22 C23 1.50(2)
C23 C24 1.493(16)
C21A C22A 1.35(3)
C22A C23A 1.37(4)
C23A C24 1.50(3)
C32 C33 1.411(6)
C32 C37 1.427(6)
C33 C34 1.387(7)
C34 C35 1.380(7)
C35 C36 1.385(7)
C36 C37 1.390(7)
C37 C38 1.499(6)
O3 C44 1.425(5)
O3 C41A 1.442(19)
O3 C41 1.45(5)
C41 C42 1.12(5)
C42 C43 1.32(3)
C43 C44 1.76(3)
C41A C42A 1.406(17)
C42A C43A 1.461(15)
C43A C44 1.468(11)
